data_5000270
loop_
_publ_author_name
'Ishida, Hitoshi'
'Kinoshita, Shunya'
'Natsuyama, Ryukan'
'Nukaya, Haruo'
'Tsuji, Kuniro'
'Kosuge, Takuo'
'Yamaguchi, Kentaro'

_publ_section_title
;
 Study on the Bile Slat, Sodium Scymnol Sulfate, from Rhizoprionodon acutus.
 II. The Structures of Scymnol, Anhydroscymnol and Sodium Scymnol Sulfate
;
_journal_issue 12
_journal_name_full 'Chemical and Pharmaceutical Bulletin'
_journal_page_first 3153
_journal_page_last 3156
_journal_paper_doi 10.1248/cpb.39.3153
_journal_volume 39
_journal_year 1991
_chemical_formula_sum 'C27 H46 O5'
_space_group_IT_number 19
_symmetry_cell_setting orthorhombic
_symmetry_Int_Tables_number 19
_symmetry_space_group_name_Hall 'P 2ac 2ab'
_symmetry_space_group_name_H-M 'P 21 21 21'
_cell_angle_alpha 90
_cell_angle_beta 90
_cell_angle_gamma 90
_cell_formula_units_Z 4
_cell_length_a 13.562(2)
_cell_length_b 21.636(2)
_cell_length_c 8.735(2)
_cod_database_code 5000270

loop_
_symmetry_equiv_pos_site_id
_symmetry_equiv_pos_as_xyz
1 x,y,z
2 1/2+x,1/2-y,-z
3 -x,1/2+y,1/2-z
4 1/2-x,-y,1/2+z

loop_
_atom_site_label
_atom_site_type_symbol
_atom_site_fract_x
_atom_site_fract_y
_atom_site_fract_z
C1 C -0.0696(5) 0.5876(3) -0.1192(7)
C2 C -0.0819(4) 0.5202(3) -0.0840(7)
C3 C -0.1817(4) 0.5079(3) -0.0133(7)
C4 C -0.1963(4) 0.5486(3) 0.1260(7)
C5 C -0.1819(4) 0.6162(3) 0.0948(7)
C6 C -0.1990(4) 0.6540(3) 0.2402(8)
C7 C -0.1158(3) 0.6494(3) 0.3564(7)
C8 C -0.0159(3) 0.6632(2) 0.2830(6)
C9 C 0.0023(3) 0.6231(3) 0.1391(6)
C10 C -0.0813(3) 0.6315(3) 0.0179(6)
C11 C 0.1063(3) 0.6338(3) 0.0733(6)
C12 C 0.1882(3) 0.6268(2) 0.1915(6)
C13 C 0.1711(3) 0.6680(2) 0.3313(6)
C14 C 0.0686(3) 0.6527(2) 0.3953(6)
C15 C 0.0647(4) 0.6847(3) 0.5487(7)
C16 C 0.1721(5) 0.6798(3) 0.6085(8)
C17 C 0.2350(4) 0.6541(3) 0.4741(6)
C18 C 0.1802(5) 0.7366(3) 0.2850(9)
C19 C -0.0812(6) 0.6983(4) -0.0431(9)
C20 C 0.3436(4) 0.6785(4) 0.4824(7)
C21 C 0.4043(4) 0.6599(3) 0.3436(9)
C22 C 0.3916(5) 0.6568(3) 0.6297(8)
C23 C 0.3976(5) 0.5875(3) 0.6422(8)
C24 C 0.4639(4) 0.5616(3) 0.7680(7)
C25 C 0.4477(4) 0.5795(3) 0.9361(8)
C26 C 0.5577(5) 0.5954(4) 0.9334(12)
C27 C 0.4161(4) 0.5278(3) 1.0372(7)
O1 O -0.1966(3) 0.4451(2) 0.0206(6)
O2 O -0.1110(3) 0.5906(2) 0.4293(6)
O3 O 0.1983(2) 0.5636(2) 0.2379(4)
O4 O 0.5634(3) 0.5882(2) 0.7735(6)
O5 O 0.3144(3) 0.5105(2) 1.0073(5)

loop_
_atom_type_symbol
_atom_type_radius_bond
C 0.68
O 0.68
